data_4031917
loop_
_publ_author_name
'Zhang, Shi-Jin'
'Sun, Wen-Wu'
'Cao, Pei'
'Dong, Xiao-Ping'
'Liu, Ji-Kai'
'Wu, Bin'

_publ_section_title
;
 Stereoselective Synthesis of Diazabicyclic \b-Lactams through
 Intramolecular Amination of Unactivated C(sp(3))-H Bonds of Carboxamides
 by Palladium Catalysis.
;
_journal_issue 3
_journal_name_full 'The Journal of organic chemistry'
_journal_page_first 956
_journal_page_last 968
_journal_paper_doi 10.1021/acs.joc.5b02532
_journal_volume 81
_journal_year 2016
_chemical_absolute_configuration ad
_chemical_formula_moiety 'C10 H10 N2 O'
_chemical_formula_sum 'C10 H10 N2 O'
_chemical_formula_weight 174.20
_chemical_name_systematic
; 
 ? 
;
_space_group_IT_number 19
_symmetry_cell_setting orthorhombic
_symmetry_space_group_name_Hall 'P 2ac 2ab'
_symmetry_space_group_name_H-M 'P 21 21 21'
_atom_sites_solution_hydrogens geom
_atom_sites_solution_primary direct
_atom_sites_solution_secondary difmap
_audit_creation_method SHELXL-97
_cell_angle_alpha 90.00
_cell_angle_beta 90.00
_cell_angle_gamma 90.00
_cell_formula_units_Z 4
_cell_length_a 6.61650(10)
_cell_length_b 8.5077(2)
_cell_length_c 15.0826(3)
_cell_measurement_reflns_used 5490
_cell_measurement_temperature 100(2)
_cell_measurement_theta_max 69.64
_cell_measurement_theta_min 5.20
_cell_volume 849.02(3)
_computing_cell_refinement 'Bruker SAINT'
_computing_data_collection 'Bruker APEX2'
_computing_data_reduction 'Bruker SAINT'
_computing_molecular_graphics 'Bruker SHELXTL'
_computing_publication_material 'Bruker SHELXTL'
_computing_structure_refinement 'SHELXL-97 (Sheldrick, 2008)'
_computing_structure_solution 'SHELXS-97 (Sheldrick, 2008)'
_diffrn_ambient_temperature 100(2)
_diffrn_measured_fraction_theta_full 0.916
_diffrn_measured_fraction_theta_max 0.917
_diffrn_measurement_device_type 'Bruker APEX-II CCD'
_diffrn_measurement_method '\f and \w scans'
_diffrn_radiation_monochromator graphite
_diffrn_radiation_source 'fine-focus sealed tube'
_diffrn_radiation_type CuK\a
_diffrn_radiation_wavelength 1.54178
_diffrn_reflns_av_R_equivalents 0.0468
_diffrn_reflns_av_sigmaI/netI 0.0365
_diffrn_reflns_limit_h_max 7
_diffrn_reflns_limit_h_min -7
_diffrn_reflns_limit_k_max 9
_diffrn_reflns_limit_k_min -10
_diffrn_reflns_limit_l_max 16
_diffrn_reflns_limit_l_min -18
_diffrn_reflns_number 5103
_diffrn_reflns_theta_full 69.84
_diffrn_reflns_theta_max 69.84
_diffrn_reflns_theta_min 5.87
_exptl_absorpt_coefficient_mu 0.733
_exptl_absorpt_correction_T_max 0.8980
_exptl_absorpt_correction_T_min 0.7339
_exptl_absorpt_correction_type multi-scan
_exptl_absorpt_process_details sadabs
_exptl_crystal_colour yellow
_exptl_crystal_density_diffrn 1.363
_exptl_crystal_density_method 'not measured'
_exptl_crystal_description prism
_exptl_crystal_F_000 368
_exptl_crystal_size_max 0.45
_exptl_crystal_size_mid 0.30
_exptl_crystal_size_min 0.15
_refine_diff_density_max 0.455
_refine_diff_density_min -0.540
_refine_diff_density_rms 0.074
_refine_ls_abs_structure_details 'Flack H D (1983), Acta Cryst. A39, 876-881'
_refine_ls_abs_structure_Flack -0.1(6)
_refine_ls_extinction_coef 0.022(2)
_refine_ls_extinction_expression Fc^*^=kFc[1+0.001xFc^2^\l^3^/sin(2\q)]^-1/4^
_refine_ls_extinction_method SHELXL
_refine_ls_goodness_of_fit_ref 1.179
_refine_ls_hydrogen_treatment constr
_refine_ls_matrix_type full
_refine_ls_number_parameters 119
_refine_ls_number_reflns 1431
_refine_ls_number_restraints 0
_refine_ls_restrained_S_all 1.179
_refine_ls_R_factor_all 0.0530
_refine_ls_R_factor_gt 0.0468
_refine_ls_shift/su_max 0.000
_refine_ls_shift/su_mean 0.000
_refine_ls_structure_factor_coef Fsqd
_refine_ls_weighting_details 'calc w=1/[\s^2^(Fo^2^)+(0.0305P)^2^+1.2165P] where P=(Fo^2^+2Fc^2^)/3'
_refine_ls_weighting_scheme calc
_refine_ls_wR_factor_gt 0.1128
_refine_ls_wR_factor_ref 0.1345
_reflns_number_gt 1393
_reflns_number_total 1431
_reflns_threshold_expression >2sigma(I)
_cod_data_source_file jo5b02532_si_005.cif
_cod_data_source_block cu_bw_zsj3_0m
_cod_depositor_comments
;
The following automatic conversions were performed:

'_symmetry_cell_setting' value 'Orthorhombic' changed to
'orthorhombic' according to
/usr/data/users/saulius/crontab/automatic-downloads/current/ACS/lib/dictionaries/cif_core.dic
dictionary named 'cif_core.dic' version 2.4.2 from 2011-04-26.

Automatic conversion script
Id: cif_fix_values 4268 2015-11-12 08:31:59Z antanas 
;
_cod_database_code 4031917

loop_
_symmetry_equiv_pos_as_xyz
'x, y, z'
'x+1/2, -y+1/2, -z'
'-x, y+1/2, -z+1/2'
'-x+1/2, -y, z+1/2'

loop_
_atom_site_label
_atom_site_type_symbol
_atom_site_fract_x
_atom_site_fract_y
_atom_site_fract_z
_atom_site_U_iso_or_equiv
_atom_site_adp_type
_atom_site_occupancy
_atom_site_symmetry_multiplicity
_atom_site_calc_flag
_atom_site_refinement_flags
O1 O 0.8422(3) 0.5593(3) 0.46769(15) 0.0272(6) Uani 1 1 d .
N1 N 0.5250(4) 0.6308(4) 0.52670(17) 0.0238(6) Uani 1 1 d .
H1 H 0.5261 0.7309 0.5413 0.029 Uiso 1 1 calc R
N2 N 0.5890(4) 0.2598(3) 0.53892(18) 0.0245(6) Uani 1 1 d .
H2 H 0.6126 0.1671 0.5152 0.029 Uiso 1 1 calc R
C1 C 0.6671(4) 0.5368(4) 0.49068(19) 0.0226(7) Uani 1 1 d .
C2 C 0.3661(4) 0.5082(4) 0.5335(2) 0.0212(7) Uani 1 1 d .
H2A H 0.2480 0.5298 0.4940 0.025 Uiso 1 1 calc R
C3 C 0.3032(4) 0.4641(4) 0.6260(2) 0.0207(7) Uani 1 1 d .
C4 C 0.1243(5) 0.5212(4) 0.6620(2) 0.0264(8) Uani 1 1 d .
H4 H 0.0420 0.5909 0.6285 0.032 Uiso 1 1 calc R
C5 C 0.0657(5) 0.4766(5) 0.7469(2) 0.0332(9) Uani 1 1 d .
H5 H -0.0564 0.5160 0.7715 0.040 Uiso 1 1 calc R
C6 C 0.1860(5) 0.3744(5) 0.7955(2) 0.0334(9) Uani 1 1 d .
H6 H 0.1464 0.3442 0.8536 0.040 Uiso 1 1 calc R
C7 C 0.5236(4) 0.3932(4) 0.4901(2) 0.0216(7) Uani 1 1 d .
H7 H 0.4833 0.3640 0.4284 0.026 Uiso 1 1 calc R
C8 C 0.6125(5) 0.2953(4) 0.6337(2) 0.0259(7) Uani 1 1 d .
H8A H 0.7235 0.3721 0.6412 0.031 Uiso 1 1 calc R
H8B H 0.6512 0.1979 0.6654 0.031 Uiso 1 1 calc R
C9 C 0.4236(5) 0.3607(4) 0.6747(2) 0.0255(8) Uani 1 1 d .
C10 C 0.3630(6) 0.3165(4) 0.7597(2) 0.0304(8) Uani 1 1 d .
H10 H 0.4441 0.2461 0.7932 0.037 Uiso 1 1 calc R

loop_
_atom_site_aniso_label
_atom_site_aniso_U_11
_atom_site_aniso_U_22
_atom_site_aniso_U_33
_atom_site_aniso_U_23
_atom_site_aniso_U_13
_atom_site_aniso_U_12
O1 0.0177(11) 0.0299(12) 0.0340(12) 0.0020(10) 0.0014(9) -0.0035(9)
N1 0.0181(13) 0.0308(15) 0.0224(12) 0.0000(11) -0.0010(10) -0.0004(11)
N2 0.0263(14) 0.0215(13) 0.0258(13) 0.0011(12) 0.0022(11) 0.0036(11)
C1 0.0170(15) 0.0328(19) 0.0181(14) 0.0035(13) -0.0027(12) 0.0002(13)
C2 0.0173(14) 0.0252(16) 0.0211(15) 0.0009(12) -0.0029(12) 0.0022(12)
C3 0.0174(14) 0.0235(16) 0.0212(14) -0.0001(13) -0.0019(12) -0.0037(12)
C4 0.0205(15) 0.033(2) 0.0255(16) -0.0002(14) -0.0020(13) -0.0005(14)
C5 0.0225(18) 0.050(2) 0.0273(17) -0.0137(17) 0.0062(15) -0.0060(16)
C6 0.0338(19) 0.048(2) 0.0181(15) -0.0039(16) 0.0027(14) -0.0151(18)
C7 0.0161(14) 0.0269(18) 0.0217(14) -0.0015(13) -0.0011(11) -0.0001(12)
C8 0.0222(15) 0.0282(18) 0.0274(16) 0.0092(14) -0.0048(13) 0.0040(13)
C9 0.0217(16) 0.0332(19) 0.0215(15) 0.0012(14) -0.0032(12) -0.0062(14)
C10 0.0379(19) 0.0286(19) 0.0248(16) 0.0015(14) -0.0056(15) -0.0049(16)

loop_
_atom_type_symbol
_atom_type_description
_atom_type_scat_dispersion_real
_atom_type_scat_dispersion_imag
_atom_type_scat_source
C C 0.0181 0.0091 'International Tables Vol C Tables 4.2.6.8 and 6.1.1.4'
H H 0.0000 0.0000 'International Tables Vol C Tables 4.2.6.8 and 6.1.1.4'
N N 0.0311 0.0180 'International Tables Vol C Tables 4.2.6.8 and 6.1.1.4'
O O 0.0492 0.0322 'International Tables Vol C Tables 4.2.6.8 and 6.1.1.4'

loop_
_geom_angle_atom_site_label_1
_geom_angle_atom_site_label_2
_geom_angle_atom_site_label_3
_geom_angle
C1 N1 C2 96.1(3)
C1 N1 H1 132.0
C2 N1 H1 132.0
C7 N2 C8 111.9(3)
C7 N2 H2 124.1
C8 N2 H2 124.1
O1 C1 N1 133.0(3)
O1 C1 C7 134.6(3)
N1 C1 C7 92.4(2)
N1 C2 C3 115.9(2)
N1 C2 C7 86.5(2)
C3 C2 C7 114.5(3)
N1 C2 H2A 112.5
C3 C2 H2A 112.5
C7 C2 H2A 112.5
C4 C3 C9 120.1(3)
C4 C3 C2 120.7(3)
C9 C3 C2 119.2(3)
C3 C4 C5 120.1(3)
C3 C4 H4 120.0
C5 C4 H4 120.0
C6 C5 C4 119.8(3)
C6 C5 H5 120.1
C4 C5 H5 120.1
C10 C6 C5 120.2(3)
C10 C6 H6 119.9
C5 C6 H6 119.9
N2 C7 C1 116.2(2)
N2 C7 C2 118.9(3)
C1 C7 C2 85.0(2)
N2 C7 H7 111.4
C1 C7 H7 111.4
C2 C7 H7 111.4
N2 C8 C9 112.9(3)
N2 C8 H8A 109.0
C9 C8 H8A 109.0
N2 C8 H8B 109.0
C9 C8 H8B 109.0
H8A C8 H8B 107.8
C10 C9 C3 119.3(3)
C10 C9 C8 121.2(3)
C3 C9 C8 119.4(3)
C6 C10 C9 120.5(3)
C6 C10 H10 119.8
C9 C10 H10 119.8

loop_
_geom_bond_atom_site_label_1
_geom_bond_atom_site_label_2
_geom_bond_distance
O1 C1 1.224(4)
N1 C1 1.349(4)
N1 C2 1.484(4)
N1 H1 0.8800
N2 C7 1.420(4)
N2 C8 1.469(4)
N2 H2 0.8800
C1 C7 1.548(4)
C2 C3 1.503(4)
C2 C7 1.573(4)
C2 H2A 1.0000
C3 C4 1.390(4)
C3 C9 1.396(5)
C4 C5 1.391(5)
C4 H4 0.9500
C5 C6 1.389(6)
C5 H5 0.9500
C6 C10 1.381(5)
C6 H6 0.9500
C7 H7 1.0000
C8 C9 1.502(5)
C8 H8A 0.9900
C8 H8B 0.9900
C9 C10 1.394(5)
C10 H10 0.9500

loop_
_geom_hbond_atom_site_label_D
_geom_hbond_atom_site_label_H
_geom_hbond_atom_site_label_A
_geom_hbond_distance_DH
_geom_hbond_distance_HA
_geom_hbond_distance_DA
_geom_hbond_angle_DHA
_geom_hbond_site_symmetry_A
N1 H1 O1 0.88 2.16 2.902(4) 141.1 2_466
N2 H2 O1 0.88 2.64 3.169(4) 119.6 2_456

loop_
_geom_torsion_atom_site_label_1
_geom_torsion_atom_site_label_2
_geom_torsion_atom_site_label_3
_geom_torsion_atom_site_label_4
_geom_torsion
C2 N1 C1 O1 -179.0(3)
C2 N1 C1 C7 1.0(2)
C1 N1 C2 C3 114.6(3)
C1 N1 C2 C7 -0.9(2)
N1 C2 C3 C4 102.1(3)
C7 C2 C3 C4 -159.5(3)
N1 C2 C3 C9 -79.9(4)
C7 C2 C3 C9 18.5(4)
C9 C3 C4 C5 0.5(5)
C2 C3 C4 C5 178.6(3)
C3 C4 C5 C6 -0.2(5)
C4 C5 C6 C10 -0.3(5)
C8 N2 C7 C1 61.5(3)
C8 N2 C7 C2 -37.7(4)
O1 C1 C7 N2 59.2(4)
N1 C1 C7 N2 -120.8(3)
O1 C1 C7 C2 179.1(3)
N1 C1 C7 C2 -0.9(2)
N1 C2 C7 N2 118.1(3)
C3 C2 C7 N2 1.2(4)
N1 C2 C7 C1 0.8(2)
C3 C2 C7 C1 -116.1(3)
C7 N2 C8 C9 55.8(4)
C4 C3 C9 C10 -0.4(5)
C2 C3 C9 C10 -178.4(3)
C4 C3 C9 C8 177.8(3)
C2 C3 C9 C8 -0.3(4)
N2 C8 C9 C10 140.4(3)
N2 C8 C9 C3 -37.7(4)
C5 C6 C10 C9 0.4(5)
C3 C9 C10 C6 -0.1(5)
C8 C9 C10 C6 -178.2(3)
